data_2237083
loop_
_publ_author_name
'Najafi, Ezzatollah'
'Amini, Mostafa M.'
'Ng, Seik Weng'

_publ_section_title
;
 [\m-1,2,3,4-Tetrakis(pyridin-4-yl)butane-\k^2^<i>N</i>^1^:<i>N</i>^4^]bis[trimethyl(thiocyanato-\k<i>N</i>)tin(IV)]
;
_journal_coeditor_code XU5652
_journal_issue 12
_journal_name_full 'Acta Crystallographica Section E'
_journal_page_first m1550
_journal_paper_doi 10.1107/S160053681204737X
_journal_volume 68
_journal_year 2012
_chemical_formula_iupac '[Sn2 (C H3)6 (N C S)2 (C24 H22 N4)]'
_chemical_formula_moiety 'C32 H40 N6 S2 Sn2'
_chemical_formula_sum 'C32 H40 N6 S2 Sn2'
_chemical_formula_weight 810.20
_chemical_name_systematic
;
[\m-1,2,3,4-Tetrakis(pyridin-4-yl)butane-
\k^2^<i>N</i>^1^:<i>N</i>^4^]bis[trimethyl(thiocyanato-\k<i>N</i>)tin(IV)]
;
_space_group_IT_number 2
_symmetry_cell_setting triclinic
_symmetry_space_group_name_Hall '-P 1'
_symmetry_space_group_name_H-M 'P -1'
_atom_sites_solution_hydrogens geom
_atom_sites_solution_primary direct
_atom_sites_solution_secondary difmap
_audit_creation_method SHELXL-97
_cell_angle_alpha 90.388(7)
_cell_angle_beta 94.381(7)
_cell_angle_gamma 103.646(7)
_cell_formula_units_Z 1
_cell_length_a 9.2959(8)
_cell_length_b 9.7210(7)
_cell_length_c 10.2448(9)
_cell_measurement_reflns_used 3676
_cell_measurement_temperature 295(2)
_cell_measurement_theta_max 27.5012
_cell_measurement_theta_min 2.8944
_cell_volume 896.72(13)
_computing_cell_refinement 'CrysAlis PRO (Agilent, 2012)'
_computing_data_collection 'CrysAlis PRO (Agilent, 2012)'
_computing_data_reduction 'CrysAlis PRO (Agilent, 2012)'
_computing_molecular_graphics 'X-SEED (Barbour, 2001)'
_computing_publication_material 'publCIF (Westrip, 2010)'
_computing_structure_refinement 'SHELXL97 (Sheldrick, 2008)'
_computing_structure_solution 'SHELXS97 (Sheldrick, 2008)'
_diffrn_ambient_temperature 295(2)
_diffrn_detector_area_resol_mean 10.4041
_diffrn_measured_fraction_theta_full 0.999
_diffrn_measured_fraction_theta_max 0.999
_diffrn_measurement_device_type 'Agilent SuperNova Dual diffractometer with an Atlas detector'
_diffrn_measurement_method '\w scan'
_diffrn_radiation_monochromator Mirror
_diffrn_radiation_source 'SuperNova (Mo) X-ray Source'
_diffrn_radiation_type MoK\a
_diffrn_radiation_wavelength 0.71073
_diffrn_reflns_av_R_equivalents 0.0303
_diffrn_reflns_av_sigmaI/netI 0.0413
_diffrn_reflns_limit_h_max 12
_diffrn_reflns_limit_h_min -10
_diffrn_reflns_limit_k_max 12
_diffrn_reflns_limit_k_min -12
_diffrn_reflns_limit_l_max 13
_diffrn_reflns_limit_l_min -12
_diffrn_reflns_number 8527
_diffrn_reflns_theta_full 27.56
_diffrn_reflns_theta_max 27.56
_diffrn_reflns_theta_min 2.90
_diffrn_standards_decay_% 0
_diffrn_standards_interval_count 0
_diffrn_standards_interval_time 0
_diffrn_standards_number 0
_exptl_absorpt_coefficient_mu 1.538
_exptl_absorpt_correction_T_max 0.9270
_exptl_absorpt_correction_T_min 0.6997
_exptl_absorpt_correction_type multi-scan
_exptl_absorpt_process_details '(CrysAlis PRO; Agilent, 2012)'
_exptl_crystal_colour colorless
_exptl_crystal_density_diffrn 1.500
_exptl_crystal_density_method 'not measured'
_exptl_crystal_description prism
_exptl_crystal_F_000 406
_exptl_crystal_size_max 0.25
_exptl_crystal_size_mid 0.25
_exptl_crystal_size_min 0.05
_refine_diff_density_max 0.499
_refine_diff_density_min -0.516
_refine_ls_extinction_method none
_refine_ls_goodness_of_fit_ref 1.050
_refine_ls_hydrogen_treatment constr
_refine_ls_matrix_type full
_refine_ls_number_parameters 190
_refine_ls_number_reflns 4153
_refine_ls_number_restraints 0
_refine_ls_restrained_S_all 1.050
_refine_ls_R_factor_all 0.0383
_refine_ls_R_factor_gt 0.0310
_refine_ls_shift/su_max 0.001
_refine_ls_shift/su_mean 0.001
_refine_ls_structure_factor_coef Fsqd
_refine_ls_weighting_details 'calc w=1/[\s^2^(Fo^2^)+(0.0324P)^2^+0.1997P] where P=(Fo^2^+2Fc^2^)/3'
_refine_ls_weighting_scheme calc
_refine_ls_wR_factor_gt 0.0701
_refine_ls_wR_factor_ref 0.0764
_reflns_number_gt 3645
_reflns_number_total 4153
_reflns_threshold_expression I>2\s(I)
_cod_data_source_file xu5652.cif
_cod_data_source_block I
_cod_database_code 2237083
_cod_database_fobs_code 2237083

loop_
_symmetry_equiv_pos_as_xyz
'x, y, z'
'-x, -y, -z'

loop_
_atom_site_type_symbol
_atom_site_label
_atom_site_fract_x
_atom_site_fract_y
_atom_site_fract_z
_atom_site_U_iso_or_equiv
_atom_site_adp_type
_atom_site_calc_flag
_atom_site_refinement_flags
_atom_site_occupancy
_atom_site_symmetry_multiplicity
Sn Sn1 0.76200(2) 0.553034(18) 0.347974(18) 0.03890(8) Uani d . 1 1
S S1 1.20140(12) 0.90346(10) 0.55879(11) 0.0742(3) Uani d . 1 1
N N1 0.9749(3) 0.7032(3) 0.4286(3) 0.0656(9) Uani d . 1 1
N N2 0.5239(3) 0.3899(2) 0.2637(2) 0.0347(5) Uani d . 1 1
N N3 0.3574(3) -0.2627(3) 0.0683(3) 0.0566(7) Uani d . 1 1
C C1 0.6775(5) 0.7271(3) 0.2837(4) 0.0666(11) Uani d . 1 1
H H1A 0.7503 0.8136 0.3056 0.100 Uiso calc R 1 1
H H1B 0.5888 0.7273 0.3259 0.100 Uiso calc R 1 1
H H1C 0.6549 0.7193 0.1906 0.100 Uiso calc R 1 1
C C2 0.7196(4) 0.4771(3) 0.5374(3) 0.0531(8) Uani d . 1 1
H H2A 0.7987 0.5248 0.5993 0.080 Uiso calc R 1 1
H H2B 0.7133 0.3771 0.5381 0.080 Uiso calc R 1 1
H H2C 0.6275 0.4948 0.5608 0.080 Uiso calc R 1 1
C C3 0.8759(4) 0.4507(4) 0.2210(3) 0.0579(9) Uani d . 1 1
H H3A 0.9803 0.4938 0.2321 0.087 Uiso calc R 1 1
H H3B 0.8397 0.4597 0.1319 0.087 Uiso calc R 1 1
H H3C 0.8592 0.3522 0.2414 0.087 Uiso calc R 1 1
C C4 1.0677(4) 0.7876(3) 0.4841(3) 0.0458(7) Uani d . 1 1
C C5 0.4359(3) 0.4259(3) 0.1683(3) 0.0382(6) Uani d . 1 1
H H5 0.4698 0.5106 0.1264 0.046 Uiso calc R 1 1
C C6 0.2962(3) 0.3436(3) 0.1280(3) 0.0403(6) Uani d . 1 1
H H6 0.2388 0.3734 0.0606 0.048 Uiso calc R 1 1
C C7 0.2420(3) 0.2165(3) 0.1887(3) 0.0351(6) Uani d . 1 1
C C8 0.3340(3) 0.1789(3) 0.2859(3) 0.0437(7) Uani d . 1 1
H H8 0.3030 0.0944 0.3290 0.052 Uiso calc R 1 1
C C9 0.4726(3) 0.2655(3) 0.3204(3) 0.0439(7) Uani d . 1 1
H H9 0.5332 0.2365 0.3857 0.053 Uiso calc R 1 1
C C10 0.0880(3) 0.1277(3) 0.1497(3) 0.0427(7) Uani d . 1 1
H H10A 0.0202 0.1894 0.1367 0.051 Uiso calc R 1 1
H H10B 0.0551 0.0649 0.2203 0.051 Uiso calc R 1 1
C C11 0.0817(3) 0.0381(2) 0.0226(3) 0.0315(5) Uani d . 1 1
H H11 0.1201 0.1030 -0.0463 0.038 Uiso calc R 1 1
C C12 0.1783(3) -0.0664(3) 0.0395(2) 0.0314(5) Uani d . 1 1
C C13 0.2892(3) -0.0683(3) -0.0411(3) 0.0373(6) Uani d . 1 1
H H13 0.3068 -0.0037 -0.1079 0.045 Uiso calc R 1 1
C C14 0.3750(4) -0.1665(3) -0.0230(3) 0.0483(7) Uani d . 1 1
H H14 0.4498 -0.1644 -0.0789 0.058 Uiso calc R 1 1
C C15 0.2501(5) -0.2597(4) 0.1456(4) 0.0619(10) Uani d . 1 1
H H15 0.2353 -0.3257 0.2115 0.074 Uiso calc R 1 1
C C16 0.1589(4) -0.1668(3) 0.1362(3) 0.0510(8) Uani d . 1 1
H H16 0.0854 -0.1712 0.1939 0.061 Uiso calc R 1 1

loop_
_atom_site_aniso_label
_atom_site_aniso_U_11
_atom_site_aniso_U_22
_atom_site_aniso_U_33
_atom_site_aniso_U_12
_atom_site_aniso_U_13
_atom_site_aniso_U_23
Sn1 0.03404(13) 0.03835(12) 0.04120(12) 0.00409(8) -0.00196(8) -0.00293(8)
S1 0.0695(7) 0.0535(5) 0.0823(7) -0.0110(5) -0.0211(5) -0.0118(4)
N1 0.0449(18) 0.0651(18) 0.076(2) -0.0031(15) -0.0090(15) -0.0174(15)
N2 0.0307(12) 0.0330(11) 0.0389(12) 0.0063(9) -0.0018(9) -0.0036(9)
N3 0.0480(18) 0.0529(16) 0.072(2) 0.0224(13) -0.0095(15) -0.0021(14)
C1 0.071(3) 0.0364(16) 0.086(3) 0.0074(16) -0.018(2) 0.0022(15)
C2 0.056(2) 0.066(2) 0.0380(16) 0.0187(16) -0.0005(14) -0.0060(14)
C3 0.0422(19) 0.070(2) 0.058(2) 0.0038(16) 0.0117(15) -0.0171(16)
C4 0.0440(18) 0.0423(15) 0.0475(17) 0.0043(14) -0.0004(14) -0.0002(12)
C5 0.0411(16) 0.0313(13) 0.0384(14) 0.0028(11) -0.0019(12) 0.0001(10)
C6 0.0413(17) 0.0400(14) 0.0388(15) 0.0126(12) -0.0102(12) -0.0044(11)
C7 0.0282(14) 0.0332(13) 0.0416(14) 0.0035(11) 0.0010(11) -0.0113(10)
C8 0.0444(18) 0.0332(13) 0.0480(16) -0.0003(12) -0.0025(13) 0.0029(11)
C9 0.0397(17) 0.0365(14) 0.0511(17) 0.0053(12) -0.0116(13) 0.0025(12)
C10 0.0279(15) 0.0472(15) 0.0509(17) 0.0054(12) 0.0017(12) -0.0149(12)
C11 0.0221(13) 0.0306(12) 0.0394(13) 0.0020(10) 0.0011(10) -0.0032(10)
C12 0.0245(13) 0.0342(12) 0.0333(13) 0.0048(10) -0.0038(10) -0.0044(10)
C13 0.0323(15) 0.0351(13) 0.0438(15) 0.0065(11) 0.0041(12) 0.0003(11)
C14 0.0366(17) 0.0446(16) 0.065(2) 0.0120(13) 0.0039(14) -0.0089(14)
C15 0.068(3) 0.0549(19) 0.064(2) 0.0211(18) -0.0032(19) 0.0193(16)
C16 0.050(2) 0.0559(18) 0.0497(18) 0.0151(15) 0.0096(15) 0.0136(14)

loop_
_atom_type_symbol
_atom_type_description
_atom_type_scat_dispersion_real
_atom_type_scat_dispersion_imag
_atom_type_scat_source
C C 0.0033 0.0016 'International Tables Vol C Tables 4.2.6.8 and 6.1.1.4'
H H 0.0000 0.0000 'International Tables Vol C Tables 4.2.6.8 and 6.1.1.4'
N N 0.0061 0.0033 'International Tables Vol C Tables 4.2.6.8 and 6.1.1.4'
S S 0.1246 0.1234 'International Tables Vol C Tables 4.2.6.8 and 6.1.1.4'
Sn Sn -0.6537 1.4246 'International Tables Vol C Tables 4.2.6.8 and 6.1.1.4'

loop_
_geom_angle_atom_site_label_1
_geom_angle_atom_site_label_2
_geom_angle_atom_site_label_3
_geom_angle_site_symmetry_1
_geom_angle_site_symmetry_3
_geom_angle
C1 Sn1 C3 . . 120.57(17)
C1 Sn1 C2 . . 118.37(16)
C3 Sn1 C2 . . 120.97(15)
C1 Sn1 N1 . . 90.01(13)
C3 Sn1 N1 . . 92.20(13)
C2 Sn1 N1 . . 90.71(12)
C1 Sn1 N2 . . 89.41(11)
C3 Sn1 N2 . . 89.29(10)
C2 Sn1 N2 . . 88.33(10)
N1 Sn1 N2 . . 178.49(10)
C4 N1 Sn1 . . 168.1(3)
C5 N2 C9 . . 116.8(2)
C5 N2 Sn1 . . 121.93(16)
C9 N2 Sn1 . . 121.08(18)
C14 N3 C15 . . 115.2(3)
Sn1 C1 H1A . . 109.5
Sn1 C1 H1B . . 109.5
H1A C1 H1B . . 109.5
Sn1 C1 H1C . . 109.5
H1A C1 H1C . . 109.5
H1B C1 H1C . . 109.5
Sn1 C2 H2A . . 109.5
Sn1 C2 H2B . . 109.5
H2A C2 H2B . . 109.5
Sn1 C2 H2C . . 109.5
H2A C2 H2C . . 109.5
H2B C2 H2C . . 109.5
Sn1 C3 H3A . . 109.5
Sn1 C3 H3B . . 109.5
H3A C3 H3B . . 109.5
Sn1 C3 H3C . . 109.5
H3A C3 H3C . . 109.5
H3B C3 H3C . . 109.5
N1 C4 S1 . . 178.0(3)
N2 C5 C6 . . 123.3(2)
N2 C5 H5 . . 118.3
C6 C5 H5 . . 118.3
C5 C6 C7 . . 119.8(3)
C5 C6 H6 . . 120.1
C7 C6 H6 . . 120.1
C8 C7 C6 . . 116.6(2)
C8 C7 C10 . . 122.7(2)
C6 C7 C10 . . 120.7(3)
C7 C8 C9 . . 120.5(2)
C7 C8 H8 . . 119.8
C9 C8 H8 . . 119.8
N2 C9 C8 . . 123.0(3)
N2 C9 H9 . . 118.5
C8 C9 H9 . . 118.5
C7 C10 C11 . . 112.5(2)
C7 C10 H10A . . 109.1
C11 C10 H10A . . 109.1
C7 C10 H10B . . 109.1
C11 C10 H10B . . 109.1
H10A C10 H10B . . 107.8
C12 C11 C10 . . 111.5(2)
C12 C11 C11 . 2 111.1(2)
C10 C11 C11 . 2 110.7(3)
C12 C11 H11 . . 107.8
C10 C11 H11 . . 107.8
C11 C11 H11 2 . 107.8
C13 C12 C16 . . 116.3(3)
C13 C12 C11 . . 121.8(2)
C16 C12 C11 . . 121.9(3)
C12 C13 C14 . . 120.1(3)
C12 C13 H13 . . 119.9
C14 C13 H13 . . 119.9
N3 C14 C13 . . 124.2(3)
N3 C14 H14 . . 117.9
C13 C14 H14 . . 117.9
N3 C15 C16 . . 125.3(3)
N3 C15 H15 . . 117.4
C16 C15 H15 . . 117.4
C15 C16 C12 . . 119.0(3)
C15 C16 H16 . . 120.5
C12 C16 H16 . . 120.5

loop_
_geom_bond_atom_site_label_1
_geom_bond_atom_site_label_2
_geom_bond_site_symmetry_2
_geom_bond_distance
Sn1 C1 . 2.116(3)
Sn1 C3 . 2.119(3)
Sn1 C2 . 2.113(3)
Sn1 N1 . 2.258(3)
Sn1 N2 . 2.489(2)
S1 C4 . 1.606(3)
N1 C4 . 1.152(4)
N2 C5 . 1.328(3)
N2 C9 . 1.344(3)
N3 C14 . 1.319(4)
N3 C15 . 1.326(5)
C1 H1A . 0.9600
C1 H1B . 0.9600
C1 H1C . 0.9600
C2 H2A . 0.9600
C2 H2B . 0.9600
C2 H2C . 0.9600
C3 H3A . 0.9600
C3 H3B . 0.9600
C3 H3C . 0.9600
C5 C6 . 1.386(4)
C5 H5 . 0.9300
C6 C7 . 1.390(4)
C6 H6 . 0.9300
C7 C8 . 1.371(4)
C7 C10 . 1.509(4)
C8 C9 . 1.381(4)
C8 H8 . 0.9300
C9 H9 . 0.9300
C10 C11 . 1.551(4)
C10 H10A . 0.9700
C10 H10B . 0.9700
C11 C12 . 1.509(4)
C11 C11 2 1.557(5)
C11 H11 . 0.9800
C12 C13 . 1.373(4)
C12 C16 . 1.388(4)
C13 C14 . 1.385(4)
C13 H13 . 0.9300
C14 H14 . 0.9300
C15 C16 . 1.376(5)
C15 H15 . 0.9300
C16 H16 . 0.9300

loop_
_geom_hbond_atom_site_label_D
_geom_hbond_atom_site_label_H
_geom_hbond_atom_site_label_A
_geom_hbond_site_symmetry_A
_geom_hbond_distance_DH
_geom_hbond_distance_HA
_geom_hbond_distance_DA
_geom_hbond_angle_DHA
C14 H14 Cg 2_655 0.93 2.7905 3.631(4) 151

loop_
_geom_torsion_atom_site_label_1
_geom_torsion_atom_site_label_2
_geom_torsion_atom_site_label_3
_geom_torsion_atom_site_label_4
_geom_torsion_site_symmetry_1
_geom_torsion_site_symmetry_4
_geom_torsion
C1 Sn1 N1 C4 . . 64.3(14)
C3 Sn1 N1 C4 . . -175.1(14)
C2 Sn1 N1 C4 . . -54.0(14)
C1 Sn1 N2 C5 . . 24.7(2)
C3 Sn1 N2 C5 . . -95.9(2)
C2 Sn1 N2 C5 . . 143.1(2)
C1 Sn1 N2 C9 . . -149.7(3)
C3 Sn1 N2 C9 . . 89.7(2)
C2 Sn1 N2 C9 . . -31.3(2)
C9 N2 C5 C6 . . 1.3(4)
Sn1 N2 C5 C6 . . -173.4(2)
N2 C5 C6 C7 . . 0.1(4)
C5 C6 C7 C8 . . -1.0(4)
C5 C6 C7 C10 . . 177.9(3)
C6 C7 C8 C9 . . 0.4(4)
C10 C7 C8 C9 . . -178.4(3)
C5 N2 C9 C8 . . -1.8(4)
Sn1 N2 C9 C8 . . 172.9(2)
C7 C8 C9 N2 . . 1.0(5)
C8 C7 C10 C11 . . -101.4(3)
C6 C7 C10 C11 . . 79.9(3)
C7 C10 C11 C12 . . 62.2(3)
C7 C10 C11 C11 . 2 -173.6(3)
C10 C11 C12 C13 . . -123.3(3)
C11 C11 C12 C13 2 . 112.7(3)
C10 C11 C12 C16 . . 57.5(3)
C11 C11 C12 C16 2 . -66.6(4)
C16 C12 C13 C14 . . -0.3(4)
C11 C12 C13 C14 . . -179.6(2)
C15 N3 C14 C13 . . -0.6(5)
C12 C13 C14 N3 . . 0.5(4)
C14 N3 C15 C16 . . 0.5(5)
N3 C15 C16 C12 . . -0.3(6)
C13 C12 C16 C15 . . 0.2(4)
C11 C12 C16 C15 . . 179.5(3)
